data_4080999
loop_
_publ_author_name
'Kumaran, Elumalai'
'How, Kai Tong Sonia'
'Ganguly, Rakesh'
'Li, Yongxin'
'Leong, Weng Kee'

_publ_section_title
;
 Synthesis and Reactivity of Cationic Iridium Aminocarbenes Derived from
 Terminal Alkynes and 2-Aminopyridines
;
_journal_issue 15
_journal_name_full Organometallics
_journal_page_first 4149
_journal_paper_doi 10.1021/om400326c
_journal_volume 32
_journal_year 2013
_chemical_formula_sum 'C24.5 H27 Br Cl5 Ir N2 O'
_chemical_formula_weight 814.84
_chemical_name_systematic
; 
 ? 
;
_space_group_IT_number 14
_symmetry_cell_setting monoclinic
_symmetry_space_group_name_Hall '-P 2ybc'
_symmetry_space_group_name_H-M 'P 1 21/c 1'
_atom_sites_solution_hydrogens geom
_atom_sites_solution_primary direct
_atom_sites_solution_secondary difmap
_audit_creation_method SHELXL-97
_cell_angle_alpha 90.00
_cell_angle_beta 95.0460(10)
_cell_angle_gamma 90.00
_cell_formula_units_Z 8
_cell_length_a 9.6911(4)
_cell_length_b 22.7375(7)
_cell_length_c 27.3923(8)
_cell_measurement_reflns_used 9807
_cell_measurement_temperature 103(2)
_cell_measurement_theta_max 31.65
_cell_measurement_theta_min 2.33
_cell_volume 6012.5(4)
_computing_cell_refinement 'Bruker SAINT'
_computing_data_collection 'Bruker APEX2'
_computing_data_reduction 'Bruker SAINT'
_computing_molecular_graphics 'Bruker SHELXTL'
_computing_publication_material 'Bruker SHELXTL'
_computing_structure_refinement 'SHELXL-97 (Sheldrick, 2008)'
_computing_structure_solution 'SHELXS-97 (Sheldrick, 2008)'
_diffrn_ambient_temperature 103(2)
_diffrn_measured_fraction_theta_full 0.997
_diffrn_measured_fraction_theta_max 0.997
_diffrn_measurement_device_type 'Bruker APEX-II CCD'
_diffrn_measurement_method '\f and \w scans'
_diffrn_radiation_monochromator graphite
_diffrn_radiation_source 'fine-focus sealed tube'
_diffrn_radiation_type MoK\a
_diffrn_radiation_wavelength 0.71073
_diffrn_reflns_av_R_equivalents 0.0636
_diffrn_reflns_av_sigmaI/netI 0.0926
_diffrn_reflns_limit_h_max 12
_diffrn_reflns_limit_h_min -8
_diffrn_reflns_limit_k_max 28
_diffrn_reflns_limit_k_min -28
_diffrn_reflns_limit_l_max 34
_diffrn_reflns_limit_l_min -34
_diffrn_reflns_number 91092
_diffrn_reflns_theta_full 26.37
_diffrn_reflns_theta_max 26.37
_diffrn_reflns_theta_min 2.11
_exptl_absorpt_coefficient_mu 6.235
_exptl_absorpt_correction_T_max 0.8854
_exptl_absorpt_correction_T_min 0.1894
_exptl_absorpt_correction_type multi-scan
_exptl_absorpt_process_details sadabs
_exptl_crystal_colour brown
_exptl_crystal_density_diffrn 1.800
_exptl_crystal_density_method 'not measured'
_exptl_crystal_description needle
_exptl_crystal_F_000 3144
_exptl_crystal_size_max 0.40
_exptl_crystal_size_mid 0.14
_exptl_crystal_size_min 0.02
_refine_diff_density_max 3.294
_refine_diff_density_min -2.815
_refine_diff_density_rms 0.246
_refine_ls_extinction_method none
_refine_ls_goodness_of_fit_ref 1.108
_refine_ls_hydrogen_treatment constr
_refine_ls_matrix_type full
_refine_ls_number_parameters 662
_refine_ls_number_reflns 12236
_refine_ls_number_restraints 54
_refine_ls_restrained_S_all 1.127
_refine_ls_R_factor_all 0.0790
_refine_ls_R_factor_gt 0.0497
_refine_ls_shift/su_max 0.002
_refine_ls_shift/su_mean 0.000
_refine_ls_structure_factor_coef Fsqd
_refine_ls_weighting_details 'calc w=1/[\s^2^(Fo^2^)+(0.0395P)^2^+99.3470P] where P=(Fo^2^+2Fc^2^)/3'
_refine_ls_weighting_scheme calc
_refine_ls_wR_factor_gt 0.1081
_refine_ls_wR_factor_ref 0.1287
_reflns_number_gt 9333
_reflns_number_total 12236
_reflns_threshold_expression >2sigma(I)
_cod_data_source_file om400326c_si_001.cif
_cod_data_source_block lwk46s
_cod_depositor_comments
;
The following automatic conversions were performed:

'_symmetry_cell_setting' value 'Monoclinic' changed to 'monoclinic'
according to /home/saulius/struct/CIF-dictionaries/cif_core.dic
dictionary named 'cif_core.dic' version 2.4.2 from 2011-04-26.

Automatic conversion script
Id: cif_fix_values 1891 2012-01-12 08:04:46Z andrius 
;
_cod_original_sg_symbol_H-M P2(1)/c
_cod_original_formula_sum 'C24.50 H27 Br Cl5 Ir N2 O'
_cod_database_code 4080999

loop_
_symmetry_equiv_pos_as_xyz
'x, y, z'
'-x, y+1/2, -z+1/2'
'-x, -y, -z'
'x, -y-1/2, z-1/2'

loop_
_atom_site_label
_atom_site_type_symbol
_atom_site_fract_x
_atom_site_fract_y
_atom_site_fract_z
_atom_site_U_iso_or_equiv
_atom_site_adp_type
_atom_site_occupancy
_atom_site_symmetry_multiplicity
_atom_site_calc_flag
_atom_site_refinement_flags
_atom_site_disorder_assembly
_atom_site_disorder_group
Ir1 Ir 0.77010(4) 0.777359(13) 0.176261(12) 0.01589(9) Uani 1 1 d . . .
Ir2 Ir 0.31304(4) 0.632086(13) 0.364941(12) 0.01565(9) Uani 1 1 d . . .
Br1 Br 0.95399(10) 0.72587(4) 0.28940(3) 0.0233(2) Uani 1 1 d . . .
Br2 Br 0.45054(10) 0.73299(4) 0.27954(3) 0.0233(2) Uani 1 1 d . . .
C1 C 0.8288(9) 0.7942(4) 0.1029(3) 0.0188(19) Uani 1 1 d . . .
C2 C 0.9236(9) 0.8240(4) 0.1373(3) 0.021(2) Uani 1 1 d . . .
C3 C 1.0015(9) 0.7800(4) 0.1652(4) 0.025(2) Uani 1 1 d . . .
C4 C 0.9518(10) 0.7247(4) 0.1508(3) 0.023(2) Uani 1 1 d . . .
C5 C 0.8396(10) 0.7330(4) 0.1127(3) 0.022(2) Uani 1 1 d . . .
C6 C 0.7463(11) 0.8221(4) 0.0600(3) 0.029(2) Uani 1 1 d . . .
H6A H 0.7327 0.8639 0.0668 0.043 Uiso 1 1 calc R . .
H6B H 0.6560 0.8026 0.0546 0.043 Uiso 1 1 calc R . .
H6C H 0.7963 0.8179 0.0306 0.043 Uiso 1 1 calc R . .
C7 C 0.9587(12) 0.8880(4) 0.1372(4) 0.030(2) Uani 1 1 d . . .
H7A H 0.9985 0.8997 0.1699 0.045 Uiso 1 1 calc R . .
H7B H 0.8746 0.9110 0.1283 0.045 Uiso 1 1 calc R . .
H7C H 1.0262 0.8954 0.1133 0.045 Uiso 1 1 calc R . .
C8 C 1.1238(10) 0.7939(4) 0.2013(4) 0.030(2) Uani 1 1 d . . .
H8A H 1.1621 0.7573 0.2157 0.045 Uiso 1 1 calc R . .
H8B H 1.0936 0.8192 0.2274 0.045 Uiso 1 1 calc R . .
H8C H 1.1949 0.8143 0.1845 0.045 Uiso 1 1 calc R . .
C9 C 1.0013(11) 0.6654(4) 0.1690(4) 0.028(2) Uani 1 1 d . . .
H9A H 1.0802 0.6703 0.1936 0.042 Uiso 1 1 calc R . .
H9B H 1.0298 0.6422 0.1415 0.042 Uiso 1 1 calc R . .
H9C H 0.9261 0.6451 0.1838 0.042 Uiso 1 1 calc R . .
C10 C 0.7636(11) 0.6844(4) 0.0840(3) 0.029(2) Uani 1 1 d . . .
H10A H 0.8126 0.6748 0.0552 0.043 Uiso 1 1 calc R . .
H10B H 0.6693 0.6975 0.0733 0.043 Uiso 1 1 calc R . .
H10C H 0.7594 0.6495 0.1048 0.043 Uiso 1 1 calc R . .
C11 C 0.8286(10) 0.7881(4) 0.2919(3) 0.0213(19) Uani 1 1 d . . .
C12 C 0.8070(10) 0.8124(4) 0.3371(3) 0.023(2) Uani 1 1 d . . .
H12 H 0.8571 0.7981 0.3660 0.028 Uiso 1 1 calc R . .
C13 C 0.7139(10) 0.8569(4) 0.3398(3) 0.026(2) Uani 1 1 d . . .
H13 H 0.7029 0.8754 0.3704 0.031 Uiso 1 1 calc R . .
C14 C 0.6355(10) 0.8751(4) 0.2980(3) 0.022(2) Uani 1 1 d . . .
H14 H 0.5674 0.9050 0.2990 0.027 Uiso 1 1 calc R . .
C15 C 0.6607(9) 0.8477(4) 0.2548(3) 0.0178(18) Uani 1 1 d . . .
C16 C 0.6036(9) 0.8275(3) 0.1717(3) 0.0144(17) Uani 1 1 d . . .
C17 C 0.5039(10) 0.8440(4) 0.1278(3) 0.0201(19) Uani 1 1 d . . .
C18 C 0.3961(10) 0.8016(4) 0.1086(3) 0.022(2) Uani 1 1 d . . .
C19 C 0.2890(10) 0.8220(4) 0.0749(3) 0.026(2) Uani 1 1 d . . .
H19 H 0.2878 0.8619 0.0646 0.031 Uiso 1 1 calc R . .
C20 C 0.1859(11) 0.7841(4) 0.0569(4) 0.030(2) Uani 1 1 d . . .
H20 H 0.1118 0.7983 0.0350 0.036 Uiso 1 1 calc R . .
C21 C 0.1900(12) 0.7264(4) 0.0703(4) 0.033(2) Uani 1 1 d . . .
H21 H 0.1204 0.7002 0.0567 0.040 Uiso 1 1 calc R . .
C22 C 0.2951(11) 0.7053(4) 0.1036(4) 0.032(2) Uani 1 1 d . . .
H22 H 0.2961 0.6651 0.1131 0.039 Uiso 1 1 calc R . .
C23 C 0.3976(10) 0.7427(4) 0.1229(4) 0.025(2) Uani 1 1 d . . .
H23 H 0.4690 0.7285 0.1459 0.030 Uiso 1 1 calc R . .
C24 C 0.4955(10) 0.5865(4) 0.3334(4) 0.025(2) Uani 1 1 d . . .
C25 C 0.5463(9) 0.6208(4) 0.3730(4) 0.025(2) Uani 1 1 d . . .
C26 C 0.4811(10) 0.6018(4) 0.4162(3) 0.024(2) Uani 1 1 d . . .
C27 C 0.3930(10) 0.5521(4) 0.4024(3) 0.0191(19) Uani 1 1 d . . .
C28 C 0.3969(9) 0.5452(3) 0.3501(3) 0.0194(19) Uani 1 1 d . . .
C29 C 0.5353(11) 0.5873(4) 0.2820(4) 0.027(2) Uani 1 1 d . . .
H29A H 0.4548 0.5983 0.2597 0.041 Uiso 1 1 calc R . .
H29B H 0.5677 0.5482 0.2732 0.041 Uiso 1 1 calc R . .
H29C H 0.6097 0.6160 0.2792 0.041 Uiso 1 1 calc R . .
C30 C 0.6573(11) 0.6667(4) 0.3755(5) 0.037(3) Uani 1 1 d . . .
H30A H 0.6889 0.6725 0.3428 0.056 Uiso 1 1 calc R . .
H30B H 0.7354 0.6539 0.3981 0.056 Uiso 1 1 calc R . .
H30C H 0.6204 0.7038 0.3871 0.056 Uiso 1 1 calc R . .
C31 C 0.5206(12) 0.6222(5) 0.4679(4) 0.037(3) Uani 1 1 d . . .
H31A H 0.5924 0.5962 0.4834 0.056 Uiso 1 1 calc R . .
H31B H 0.4390 0.6211 0.4866 0.056 Uiso 1 1 calc R . .
H31C H 0.5561 0.6625 0.4673 0.056 Uiso 1 1 calc R . .
C32 C 0.3229(11) 0.5107(4) 0.4345(4) 0.030(2) Uani 1 1 d . . .
H32A H 0.2358 0.4971 0.4174 0.045 Uiso 1 1 calc R . .
H32B H 0.3036 0.5309 0.4648 0.045 Uiso 1 1 calc R . .
H32C H 0.3834 0.4769 0.4426 0.045 Uiso 1 1 calc R . .
C33 C 0.3189(11) 0.4997(4) 0.3192(3) 0.026(2) Uani 1 1 d . . .
H33A H 0.3034 0.5139 0.2854 0.038 Uiso 1 1 calc R . .
H33B H 0.2295 0.4922 0.3322 0.038 Uiso 1 1 calc R . .
H33C H 0.3728 0.4632 0.3198 0.038 Uiso 1 1 calc R . .
C34 C 0.3353(9) 0.7622(4) 0.3260(3) 0.0184(18) Uani 1 1 d . . .
C35 C 0.3016(9) 0.8213(4) 0.3239(3) 0.022(2) Uani 1 1 d . . .
H35 H 0.3360 0.8459 0.2997 0.026 Uiso 1 1 calc R . .
C36 C 0.2184(11) 0.8438(4) 0.3570(4) 0.028(2) Uani 1 1 d . . .
H36 H 0.1997 0.8847 0.3577 0.033 Uiso 1 1 calc R . .
C37 C 0.1614(9) 0.8061(4) 0.3896(3) 0.0202(19) Uani 1 1 d . . .
H37 H 0.1006 0.8202 0.4124 0.024 Uiso 1 1 calc R . .
C38 C 0.1967(9) 0.7469(4) 0.3878(3) 0.0172(18) Uani 1 1 d . . .
C39 C 0.1660(9) 0.6498(4) 0.4079(3) 0.0172(18) Uani 1 1 d . . .
C40 C 0.0937(10) 0.6078(4) 0.4407(3) 0.021(2) Uani 1 1 d . . .
C41 C -0.0222(9) 0.5711(4) 0.4196(3) 0.0187(19) Uani 1 1 d . . .
C42 C -0.0522(10) 0.5658(4) 0.3688(3) 0.023(2) Uani 1 1 d . . .
H42 H -0.0003 0.5874 0.3470 0.028 Uiso 1 1 calc R . .
C43 C -0.1573(10) 0.5292(4) 0.3509(4) 0.026(2) Uani 1 1 d . . .
H43 H -0.1755 0.5245 0.3165 0.031 Uiso 1 1 calc R . .
C44 C -0.2365(10) 0.4993(4) 0.3818(4) 0.026(2) Uani 1 1 d . . .
H44 H -0.3100 0.4747 0.3687 0.031 Uiso 1 1 calc R . .
C45 C -0.2093(10) 0.5049(4) 0.4319(4) 0.027(2) Uani 1 1 d . . .
H45 H -0.2648 0.4844 0.4532 0.032 Uiso 1 1 calc R . .
C46 C -0.1014(10) 0.5403(4) 0.4514(3) 0.025(2) Uani 1 1 d . . .
H46 H -0.0816 0.5436 0.4858 0.029 Uiso 1 1 calc R . .
Cl1 Cl 0.6666(2) 0.68953(9) 0.20435(8) 0.0201(4) Uani 1 1 d . . .
Cl2 Cl 0.1755(2) 0.62794(8) 0.28765(7) 0.0182(4) Uani 1 1 d . . .
Cl3 Cl 0.8979(3) 0.75753(11) 0.46433(9) 0.0287(5) Uani 1 1 d . . .
Cl4 Cl 0.6631(3) 0.43262(10) 0.26651(9) 0.0297(5) Uani 1 1 d . . .
N1 N 0.7594(8) 0.8067(3) 0.2493(3) 0.0167(15) Uani 1 1 d . . .
N2 N 0.5779(7) 0.8578(3) 0.2112(3) 0.0168(15) Uani 1 1 d . . .
H2 H 0.5101 0.8836 0.2100 0.020 Uiso 1 1 calc R . .
N3 N 0.2868(8) 0.7248(3) 0.3580(3) 0.0201(16) Uani 1 1 d . . .
N4 N 0.1354(8) 0.7050(3) 0.4155(3) 0.0196(16) Uani 1 1 d . . .
H4 H 0.0782 0.7150 0.4373 0.024 Uiso 1 1 calc R . .
O1 O 0.5144(7) 0.8932(3) 0.1115(2) 0.0281(15) Uani 1 1 d . . .
O2 O 0.1369(8) 0.6059(3) 0.4837(2) 0.0330(17) Uani 1 1 d . . .
C1S C 0.0586(15) 1.0022(5) 0.2827(4) 0.065(4) Uani 1 1 d D . .
H1S1 H 0.0085 1.0379 0.2703 0.078 Uiso 1 1 calc R . .
H1S2 H 0.1368 0.9957 0.2624 0.078 Uiso 1 1 calc R . .
Cl11 Cl -0.0525(4) 0.94249(18) 0.27627(18) 0.0795(13) Uani 1 1 d D . .
Cl12 Cl 0.1242(7) 1.0143(2) 0.34316(19) 0.1048(16) Uani 1 1 d DU . .
C2S C 0.963(2) 0.5847(11) 0.9865(6) 0.078(10) Uani 0.50 1 d PD . .
H2S1 H 0.8982 0.5592 1.0031 0.093 Uiso 0.50 1 calc PR . .
H2S2 H 0.9297 0.6258 0.9887 0.093 Uiso 0.50 1 calc PR . .
Cl21 Cl 0.9591(9) 0.5648(3) 0.9260(3) 0.070(2) Uani 0.50 1 d PD . .
Cl22 Cl 1.1257(15) 0.5792(6) 1.0166(5) 0.135(4) Uani 0.50 1 d PDU . .
C3S C 0.4987(17) 0.0425(8) 0.3483(6) 0.083(7) Uani 0.75 1 d PD . .
H3S1 H 0.4467 0.0076 0.3352 0.099 Uiso 0.75 1 calc PR A 1
H3S2 H 0.4595 0.0775 0.3306 0.099 Uiso 0.75 1 calc PR A 1
Cl31 Cl 0.6699(7) 0.0351(3) 0.3372(2) 0.0881(18) Uani 0.75 1 d PD B .
Cl32 Cl 0.4759(17) 0.0498(6) 0.4107(4) 0.101(3) Uani 0.38 1 d PD B 1
Cl32 Cl 0.4724(16) -0.0099(6) 0.3918(5) 0.101(3) Uani 0.38 1 d PD B 2
C4S C 1.5481(15) 0.6832(5) 0.9512(5) 0.040(4) Uani 0.75 1 d PD . .
H4S1 H 1.6441 0.6968 0.9602 0.048 Uiso 0.75 1 calc PR . .
H4S2 H 1.5228 0.6948 0.9168 0.048 Uiso 0.75 1 calc PR . .
Cl41 Cl 1.5442(8) 0.6067(3) 0.9553(3) 0.105(2) Uani 0.75 1 d PDU . .
Cl42 Cl 1.4413(4) 0.71785(18) 0.98727(15) 0.0481(10) Uani 0.75 1 d PD . .

loop_
_atom_site_aniso_label
_atom_site_aniso_U_11
_atom_site_aniso_U_22
_atom_site_aniso_U_33
_atom_site_aniso_U_23
_atom_site_aniso_U_13
_atom_site_aniso_U_12
Ir1 0.01597(19) 0.01097(15) 0.02059(18) 0.00216(12) 0.00086(13) 0.00144(12)
Ir2 0.01696(19) 0.00862(15) 0.02090(18) 0.00108(12) -0.00103(13) 0.00098(12)
Br1 0.0224(5) 0.0218(4) 0.0251(5) 0.0027(4) -0.0020(4) 0.0066(4)
Br2 0.0236(5) 0.0135(4) 0.0337(5) 0.0049(3) 0.0080(4) 0.0013(3)
C1 0.019(5) 0.024(4) 0.015(4) 0.001(3) 0.008(4) 0.002(4)
C2 0.015(5) 0.019(4) 0.031(5) 0.000(4) 0.005(4) 0.008(4)
C3 0.010(5) 0.025(5) 0.041(6) 0.004(4) -0.001(4) 0.005(4)
C4 0.026(5) 0.015(4) 0.030(5) 0.004(4) 0.008(4) 0.000(4)
C5 0.022(5) 0.017(4) 0.028(5) -0.002(4) 0.006(4) 0.000(4)
C6 0.036(6) 0.031(5) 0.020(5) 0.005(4) 0.008(4) 0.011(4)
C7 0.040(7) 0.019(5) 0.033(6) 0.001(4) 0.013(5) 0.000(4)
C8 0.022(6) 0.033(5) 0.037(6) -0.001(4) 0.006(4) -0.002(4)
C9 0.031(6) 0.019(5) 0.035(6) 0.010(4) 0.010(4) 0.008(4)
C10 0.037(6) 0.026(5) 0.021(5) -0.004(4) -0.007(4) -0.001(4)
C11 0.021(5) 0.014(4) 0.028(5) 0.003(4) 0.000(4) 0.002(4)
C12 0.015(5) 0.029(5) 0.025(5) 0.003(4) 0.003(4) 0.001(4)
C13 0.026(6) 0.027(5) 0.022(5) -0.005(4) -0.004(4) 0.003(4)
C14 0.026(5) 0.016(4) 0.026(5) -0.002(4) 0.005(4) 0.002(4)
C15 0.009(5) 0.021(4) 0.023(5) 0.003(3) 0.000(4) -0.001(3)
C16 0.008(4) 0.009(4) 0.025(5) 0.002(3) 0.000(3) 0.000(3)
C17 0.023(5) 0.011(4) 0.027(5) 0.003(3) 0.005(4) 0.003(3)
C18 0.025(5) 0.016(4) 0.025(5) 0.001(4) 0.003(4) -0.002(4)
C19 0.025(6) 0.029(5) 0.023(5) 0.003(4) -0.001(4) 0.003(4)
C20 0.026(6) 0.035(6) 0.028(5) 0.004(4) -0.003(4) -0.002(4)
C21 0.033(6) 0.028(5) 0.038(6) 0.001(4) 0.001(5) -0.005(5)
C22 0.025(6) 0.023(5) 0.048(7) 0.002(4) 0.002(5) -0.006(4)
C23 0.015(5) 0.025(5) 0.035(6) 0.001(4) -0.001(4) 0.003(4)
C24 0.024(6) 0.015(4) 0.035(5) 0.004(4) -0.002(4) 0.006(4)
C25 0.005(5) 0.014(4) 0.056(7) -0.005(4) -0.002(4) 0.003(3)
C26 0.026(6) 0.016(4) 0.028(5) -0.004(4) -0.005(4) 0.006(4)
C27 0.022(5) 0.013(4) 0.021(5) 0.001(3) 0.000(4) 0.008(3)
C28 0.017(5) 0.009(4) 0.032(5) 0.003(3) -0.002(4) 0.007(3)
C29 0.027(6) 0.018(4) 0.039(6) 0.008(4) 0.016(4) 0.006(4)
C30 0.021(6) 0.024(5) 0.066(8) 0.000(5) -0.001(5) -0.001(4)
C31 0.041(7) 0.035(6) 0.033(6) -0.013(5) -0.017(5) 0.013(5)
C32 0.042(7) 0.019(5) 0.028(5) 0.008(4) 0.006(5) 0.015(4)
C33 0.037(6) 0.016(4) 0.023(5) -0.004(4) -0.002(4) 0.005(4)
C34 0.012(5) 0.015(4) 0.029(5) 0.002(4) 0.003(4) 0.002(3)
C35 0.013(5) 0.022(4) 0.030(5) 0.007(4) 0.001(4) 0.002(4)
C36 0.036(6) 0.009(4) 0.037(6) -0.002(4) 0.004(5) -0.001(4)
C37 0.015(5) 0.018(4) 0.027(5) -0.003(4) 0.002(4) 0.004(3)
C38 0.011(5) 0.015(4) 0.024(5) -0.005(3) -0.003(4) 0.001(3)
C39 0.015(5) 0.020(4) 0.016(4) -0.001(3) -0.003(3) 0.001(3)
C40 0.018(5) 0.022(4) 0.025(5) 0.001(4) 0.005(4) 0.006(4)
C41 0.017(5) 0.012(4) 0.027(5) 0.002(3) 0.004(4) 0.002(3)
C42 0.027(6) 0.019(4) 0.025(5) -0.001(4) 0.004(4) -0.005(4)
C43 0.027(6) 0.022(5) 0.029(5) -0.002(4) -0.002(4) -0.005(4)
C44 0.018(5) 0.020(5) 0.041(6) 0.002(4) 0.004(4) -0.004(4)
C45 0.020(5) 0.027(5) 0.036(6) 0.001(4) 0.012(4) -0.004(4)
C46 0.028(6) 0.022(5) 0.022(5) 0.001(4) -0.003(4) -0.002(4)
Cl1 0.0215(12) 0.0135(9) 0.0257(11) 0.0041(8) 0.0039(9) 0.0004(8)
Cl2 0.0191(11) 0.0152(9) 0.0193(10) 0.0011(8) -0.0034(8) 0.0011(8)
Cl3 0.0256(14) 0.0328(12) 0.0283(12) 0.0031(10) 0.0059(10) 0.0071(10)
Cl4 0.0245(13) 0.0203(11) 0.0450(15) -0.0112(10) 0.0066(11) -0.0070(9)
N1 0.016(4) 0.014(3) 0.020(4) 0.001(3) 0.000(3) 0.002(3)
N2 0.011(4) 0.008(3) 0.032(4) 0.003(3) 0.003(3) 0.002(3)
N3 0.021(4) 0.010(3) 0.029(4) 0.002(3) 0.002(3) -0.003(3)
N4 0.026(5) 0.015(3) 0.018(4) 0.000(3) 0.003(3) 0.004(3)
O1 0.028(4) 0.020(3) 0.035(4) 0.007(3) -0.004(3) 0.003(3)
O2 0.047(5) 0.025(4) 0.026(4) 0.003(3) -0.002(3) -0.001(3)
C1S 0.085(12) 0.052(8) 0.059(9) 0.015(7) 0.013(8) 0.014(8)
Cl11 0.053(2) 0.067(2) 0.116(3) 0.032(2) -0.010(2) -0.0111(18)
Cl12 0.145(4) 0.065(2) 0.100(3) -0.011(2) -0.009(3) 0.025(3)
C2S 0.12(3) 0.027(13) 0.09(2) 0.002(14) 0.02(2) -0.015(16)
Cl21 0.093(6) 0.043(4) 0.076(5) -0.004(3) 0.015(4) -0.010(4)
Cl22 0.142(6) 0.113(5) 0.145(6) -0.002(4) -0.023(4) 0.002(4)
C3S 0.14(2) 0.057(12) 0.058(13) 0.020(10) 0.033(13) -0.013(13)
Cl31 0.107(5) 0.068(3) 0.086(4) -0.018(3) -0.014(4) 0.010(3)
Cl32 0.131(9) 0.098(6) 0.078(6) 0.026(5) 0.023(5) 0.041(6)
Cl32 0.131(9) 0.098(6) 0.078(6) 0.026(5) 0.023(5) 0.041(6)
C4S 0.043(10) 0.046(9) 0.029(8) 0.006(6) 0.000(7) -0.020(7)
Cl41 0.122(4) 0.074(3) 0.125(4) 0.017(3) 0.057(3) 0.010(3)
Cl42 0.044(2) 0.052(2) 0.047(2) -0.0054(18) -0.0061(18) -0.0026(18)

loop_
_atom_type_symbol
_atom_type_description
_atom_type_scat_dispersion_real
_atom_type_scat_dispersion_imag
_atom_type_scat_source
C C 0.0033 0.0016 'International Tables Vol C Tables 4.2.6.8 and 6.1.1.4'
H H 0.0000 0.0000 'International Tables Vol C Tables 4.2.6.8 and 6.1.1.4'
N N 0.0061 0.0033 'International Tables Vol C Tables 4.2.6.8 and 6.1.1.4'
Cl Cl 0.1484 0.1585 'International Tables Vol C Tables 4.2.6.8 and 6.1.1.4'
Br Br -0.2901 2.4595 'International Tables Vol C Tables 4.2.6.8 and 6.1.1.4'
Ir Ir -1.4442 7.9887 'International Tables Vol C Tables 4.2.6.8 and 6.1.1.4'
O O 0.0106 0.0060 'International Tables Vol C Tables 4.2.6.8 and 6.1.1.4'

loop_
_geom_angle_atom_site_label_1
_geom_angle_atom_site_label_2
_geom_angle_atom_site_label_3
_geom_angle
C16 Ir1 N1 76.7(3)
C16 Ir1 C5 121.9(4)
N1 Ir1 C5 161.4(3)
C16 Ir1 C1 96.8(3)
N1 Ir1 C1 149.0(3)
C5 Ir1 C1 38.2(3)
C16 Ir1 C2 106.1(3)
N1 Ir1 C2 113.7(3)
C5 Ir1 C2 63.9(3)
C1 Ir1 C2 38.3(3)
C16 Ir1 C4 158.6(3)
N1 Ir1 C4 123.7(3)
C5 Ir1 C4 37.9(3)
C1 Ir1 C4 62.5(3)
C2 Ir1 C4 61.9(3)
C16 Ir1 C3 141.4(3)
N1 Ir1 C3 104.3(3)
C5 Ir1 C3 61.9(4)
C1 Ir1 C3 62.1(4)
C2 Ir1 C3 37.3(3)
C4 Ir1 C3 35.4(3)
C16 Ir1 Cl1 98.0(2)
N1 Ir1 Cl1 84.41(19)
C5 Ir1 Cl1 92.2(2)
C1 Ir1 Cl1 126.6(2)
C2 Ir1 Cl1 152.5(2)
C4 Ir1 Cl1 90.9(2)
C3 Ir1 Cl1 120.5(2)
C39 Ir2 N3 76.3(3)
C39 Ir2 C26 102.7(4)
N3 Ir2 C26 116.7(3)
C39 Ir2 C28 126.7(3)
N3 Ir2 C28 157.0(3)
C26 Ir2 C28 64.1(3)
C39 Ir2 C27 97.7(3)
N3 Ir2 C27 153.6(3)
C26 Ir2 C27 38.7(3)
C28 Ir2 C27 38.5(3)
C39 Ir2 C25 137.2(4)
N3 Ir2 C25 103.4(3)
C26 Ir2 C25 38.3(4)
C28 Ir2 C25 62.1(3)
C27 Ir2 C25 63.5(3)
C39 Ir2 C24 160.9(3)
N3 Ir2 C24 120.4(3)
C26 Ir2 C24 62.5(3)
C28 Ir2 C24 37.6(3)
C27 Ir2 C24 63.1(3)
C25 Ir2 C24 35.6(3)
C39 Ir2 Cl2 99.2(3)
N3 Ir2 Cl2 84.7(2)
C26 Ir2 Cl2 152.3(2)
C28 Ir2 Cl2 89.2(2)
C27 Ir2 Cl2 121.7(2)
C25 Ir2 Cl2 123.6(3)
C24 Ir2 Cl2 92.1(2)
C5 C1 C2 108.0(8)
C5 C1 C6 125.9(8)
C2 C1 C6 125.7(8)
C5 C1 Ir1 70.9(5)
C2 C1 Ir1 71.3(5)
C6 C1 Ir1 129.3(6)
C1 C2 C3 107.4(8)
C1 C2 C7 126.5(8)
C3 C2 C7 124.8(9)
C1 C2 Ir1 70.5(5)
C3 C2 Ir1 75.5(5)
C7 C2 Ir1 129.7(6)
C4 C3 C2 109.1(8)
C4 C3 C8 127.3(9)
C2 C3 C8 123.5(9)
C4 C3 Ir1 72.2(6)
C2 C3 Ir1 67.2(5)
C8 C3 Ir1 129.8(7)
C3 C4 C5 107.6(8)
C3 C4 C9 128.8(9)
C5 C4 C9 123.6(8)
C3 C4 Ir1 72.4(5)
C5 C4 Ir1 66.6(5)
C9 C4 Ir1 127.0(6)
C1 C5 C4 107.6(8)
C1 C5 C10 126.5(9)
C4 C5 C10 125.4(8)
C1 C5 Ir1 70.9(5)
C4 C5 Ir1 75.5(5)
C10 C5 Ir1 125.9(7)
N1 C11 C12 122.6(8)
N1 C11 Br1 118.5(6)
C12 C11 Br1 118.9(7)
C13 C12 C11 119.8(9)
C12 C13 C14 119.7(9)
C15 C14 C13 116.9(9)
N1 C15 C14 125.9(8)
N1 C15 N2 112.1(7)
C14 C15 N2 121.9(8)
N2 C16 C17 111.5(7)
N2 C16 Ir1 117.4(6)
C17 C16 Ir1 130.7(6)
O1 C17 C18 123.3(8)
O1 C17 C16 116.8(8)
C18 C17 C16 119.8(7)
C23 C18 C19 119.4(9)
C23 C18 C17 122.4(8)
C19 C18 C17 118.2(8)
C20 C19 C18 119.9(9)
C21 C20 C19 120.2(10)
C20 C21 C22 120.7(10)
C23 C22 C21 120.0(9)
C22 C23 C18 119.7(9)
C25 C24 C28 108.5(9)
C25 C24 C29 128.8(9)
C28 C24 C29 122.7(9)
C25 C24 Ir2 71.5(5)
C28 C24 Ir2 67.6(5)
C29 C24 Ir2 128.6(6)
C24 C25 C26 108.6(8)
C24 C25 C30 129.1(10)
C26 C25 C30 122.2(9)
C24 C25 Ir2 72.9(5)
C26 C25 Ir2 67.2(5)
C30 C25 Ir2 129.2(6)
C27 C26 C25 107.9(8)
C27 C26 C31 125.6(9)
C25 C26 C31 125.4(9)
C27 C26 Ir2 71.7(5)
C25 C26 Ir2 74.5(5)
C31 C26 Ir2 128.7(7)
C26 C27 C28 106.1(8)
C26 C27 C32 128.8(8)
C28 C27 C32 124.8(8)
C26 C27 Ir2 69.6(5)
C28 C27 Ir2 70.4(4)
C32 C27 Ir2 129.7(7)
C24 C28 C27 108.6(8)
C24 C28 C33 125.9(9)
C27 C28 C33 125.3(8)
C24 C28 Ir2 74.8(5)
C27 C28 Ir2 71.1(5)
C33 C28 Ir2 123.5(6)
N3 C34 C35 123.5(8)
N3 C34 Br2 118.8(6)
C35 C34 Br2 117.7(7)
C36 C35 C34 119.1(8)
C35 C36 C37 119.3(8)
C36 C37 C38 117.5(8)
N3 C38 N4 114.0(7)
N3 C38 C37 124.0(8)
N4 C38 C37 121.9(8)
N4 C39 C40 112.6(8)
N4 C39 Ir2 118.5(6)
C40 C39 Ir2 128.2(6)
O2 C40 C41 123.0(8)
O2 C40 C39 117.2(8)
C41 C40 C39 119.8(8)
C46 C41 C42 119.9(8)
C46 C41 C40 118.7(8)
C42 C41 C40 121.4(8)
C43 C42 C41 119.3(9)
C42 C43 C44 121.2(9)
C43 C44 C45 119.9(9)
C44 C45 C46 120.5(9)
C45 C46 C41 119.2(9)
C15 N1 C11 114.8(7)
C15 N1 Ir1 114.5(6)
C11 N1 Ir1 130.5(6)
C16 N2 C15 118.6(7)
C34 N3 C38 116.4(7)
C34 N3 Ir2 130.0(6)
C38 N3 Ir2 113.3(5)
C39 N4 C38 117.3(8)
Cl11 C1S Cl12 113.1(7)
Cl21 C2S Cl22 112.5(14)
Cl32 C3S Cl31 105.0(11)
Cl32 C3S Cl32 49.5(7)
Cl31 C3S Cl32 112.8(12)
Cl42 C4S Cl41 114.2(7)

loop_
_geom_bond_atom_site_label_1
_geom_bond_atom_site_label_2
_geom_bond_distance
Ir1 C16 1.971(8)
Ir1 N1 2.121(7)
Ir1 C5 2.170(9)
Ir1 C1 2.170(8)
Ir1 C2 2.181(9)
Ir1 C4 2.288(9)
Ir1 C3 2.290(9)
Ir1 Cl1 2.392(2)
Ir2 C39 1.969(9)
Ir2 N3 2.130(7)
Ir2 C26 2.168(9)
Ir2 C28 2.188(8)
Ir2 C27 2.196(8)
Ir2 C25 2.266(9)
Ir2 C24 2.284(10)
Ir2 Cl2 2.403(2)
Br1 C11 1.870(9)
Br2 C34 1.887(9)
C1 C5 1.419(12)
C1 C2 1.427(13)
C1 C6 1.503(13)
C2 C3 1.432(12)
C2 C7 1.496(13)
C3 C4 1.392(13)
C3 C8 1.510(14)
C4 C5 1.453(14)
C4 C9 1.500(12)
C5 C10 1.510(13)
C11 N1 1.360(11)
C11 C12 1.389(13)
C12 C13 1.362(13)
C13 C14 1.381(13)
C14 C15 1.378(12)
C15 N1 1.353(11)
C15 N2 1.397(11)
C16 N2 1.324(11)
C16 C17 1.522(12)
C17 O1 1.211(10)
C17 C18 1.483(13)
C18 C23 1.395(13)
C18 C19 1.406(13)
C19 C20 1.378(14)
C20 C21 1.362(14)
C21 C22 1.393(15)
C22 C23 1.378(14)
C24 C25 1.390(13)
C24 C28 1.442(13)
C24 C29 1.493(13)
C25 C26 1.457(14)
C25 C30 1.497(13)
C26 C27 1.446(13)
C26 C31 1.506(13)
C27 C28 1.447(12)
C27 C32 1.492(13)
C28 C33 1.499(12)
C34 N3 1.336(11)
C34 C35 1.382(12)
C35 C36 1.365(13)
C36 C37 1.387(13)
C37 C38 1.389(12)
C38 N3 1.345(11)
C38 N4 1.384(11)
C39 N4 1.309(11)
C39 C40 1.524(12)
C40 O2 1.216(11)
C40 C41 1.477(13)
C41 C46 1.396(13)
C41 C42 1.402(13)
C42 C43 1.372(13)
C43 C44 1.373(13)
C44 C45 1.381(14)
C45 C46 1.388(13)
C1S Cl11 1.732(11)
C1S Cl12 1.742(11)
C2S Cl21 1.715(15)
C2S Cl22 1.722(15)
C3S Cl32 1.718(13)
C3S Cl31 1.722(14)
C3S Cl32 1.751(13)
C4S Cl42 1.687(11)
C4S Cl41 1.743(11)
